data_2108884
loop_
_publ_author_name
'Novelli, Giulia'
'McMonagle, Charles J.'
'Kleemiss, Florian'
'Probert, Michael'
'Puschmann, Horst'
'Grabowsky, Simon'
'Maynard-Casely, Helen E.'
'McIntyre, Garry J.'
'Parsons, Simon'

_publ_section_title
;
 Accurate H-atom parameters for the two polymorphs of
 <small>L</small>-histidine at 5, 105 and 295K
;
_journal_issue 5
_journal_name_full 'Acta Crystallographica Section B'
_journal_page_first
;
;
_journal_paper_doi 10.1107/S205252062100740X
_journal_volume 77
_journal_year 2021
_chemical_absolute_configuration syn
_chemical_formula_moiety 'C6 H9 N3 O2'
_chemical_formula_sum 'C6 H9 N3 O2'
_chemical_formula_weight 155.157
_space_group_crystal_system monoclinic
_space_group_IT_number 4
_space_group_name_Hall 'P 2yb'
_space_group_name_H-M_alt 'P 1 21 1'
_symmetry_Int_Tables_number 4
_audit_creation_date 2021-02-15
_audit_creation_method
;
Olex2 1.3
(compiled 2020.11.12 svn.r5f609507 for OlexSys, GUI svn.r6257)
;
_cell_angle_alpha 90
_cell_angle_beta 98.182(10)
_cell_angle_gamma 90
_cell_formula_units_Z 2
_cell_length_a 5.1854(8)
_cell_length_b 7.3998(10)
_cell_length_c 9.4976(12)
_cell_measurement_reflns_used 2412
_cell_measurement_temperature 295
_cell_measurement_theta_max 30.23
_cell_measurement_theta_min 3.50
_cell_volume 360.72(9)
_computing_cell_refinement 'SAINT V8.38A (?, 2016)'
_computing_data_reduction 'SAINT V8.38A (?, 2016)'
_computing_molecular_graphics 'Olex2 (Dolomanov et al., 2009)'
_computing_publication_material 'Olex2 (Dolomanov et al., 2009)'
_computing_structure_refinement 'ShelXL (Sheldrick, 2015)'
_computing_structure_solution 'ShelXT (Sheldrick, 2015)'
_diffrn_ambient_temperature 295
_diffrn_measured_fraction_theta_full 0.8701
_diffrn_measured_fraction_theta_max 0.7976
_diffrn_measurement_device 'XIPHOS four-circle diffractometer'
_diffrn_measurement_device_type 'Bruker APEX-II CCD'
_diffrn_measurement_method '\f scans'
_diffrn_radiation_collimation focused
_diffrn_radiation_monochromator 'multilayer optics'
_diffrn_radiation_probe x-ray
_diffrn_radiation_type 'Mo K\a'
_diffrn_radiation_wavelength 0.71073
_diffrn_reflns_av_R_equivalents 0.0240
_diffrn_reflns_av_unetI/netI 0.0175
_diffrn_reflns_Laue_measured_fraction_full 0.8701
_diffrn_reflns_Laue_measured_fraction_max 0.7976
_diffrn_reflns_limit_h_max 5
_diffrn_reflns_limit_h_min -6
_diffrn_reflns_limit_k_max 10
_diffrn_reflns_limit_k_min -10
_diffrn_reflns_limit_l_max 13
_diffrn_reflns_limit_l_min -13
_diffrn_reflns_number 11356
_diffrn_reflns_point_group_measured_fraction_full 0.8888
_diffrn_reflns_point_group_measured_fraction_max 0.8124
_diffrn_reflns_theta_full 25.2417
_diffrn_reflns_theta_max 30.56
_diffrn_reflns_theta_min 3.50
_diffrn_source 'rotating anode'
_diffrn_source_target Mo
_diffrn_source_type 'Bruker TXS with Helios Optics'
_exptl_absorpt_coefficient_mu 0.110
_exptl_absorpt_correction_T_max 0.7461
_exptl_absorpt_correction_T_min 0.6893
_exptl_absorpt_correction_type multi-scan
_exptl_absorpt_process_details
;
 SADABS 2016/2: Krause, L., Herbst-Irmer, R., Sheldrick G.M. & Stalke D.,
 J. Appl. Cryst. 48 (2015) 3-10
;
_exptl_crystal_colour colourless
_exptl_crystal_density_diffrn 1.428
_exptl_crystal_description plate
_exptl_crystal_F_000 164.037
_exptl_crystal_size_max 0.2
_exptl_crystal_size_mid 0.2
_exptl_crystal_size_min 0.1
_refine_diff_density_max 0.1043
_refine_diff_density_min -0.0977
_refine_diff_density_rms 0.0265
_refine_ls_abs_structure_details 'Flack, H. D. (1983). Acta Cryst. A39, 876-881.'
_refine_ls_abs_structure_Flack 1.0(15)
_refine_ls_d_res_high 0.6990
_refine_ls_d_res_low 5.8146
_refine_ls_goodness_of_fit_ref 1.3485
_refine_ls_hydrogen_treatment constr
_refine_ls_matrix_type full
_refine_ls_number_constraints 0
_refine_ls_number_parameters 181
_refine_ls_number_reflns 1806
_refine_ls_number_restraints 1
_refine_ls_restrained_S_all 1.3485
_refine_ls_R_factor_all 0.0286
_refine_ls_R_factor_gt 0.0247
_refine_ls_shift/su_max 0.0006
_refine_ls_shift/su_mean 0.0000
_refine_ls_structure_factor_coef Fsqd
_refine_ls_weighting_details 'w=1/[\s^2^(Fo^2^)+(0.0158P)^2^+0.0067P] where P=(Fo^2^+2Fc^2^)/3'
_refine_ls_weighting_scheme calc
_refine_ls_wR_factor_gt 0.0475
_refine_ls_wR_factor_ref 0.0486
_reflns_Friedel_coverage 0.829
_reflns_limit_h_max 6
_reflns_limit_h_min -5
_reflns_limit_k_max 10
_reflns_limit_k_min -10
_reflns_limit_l_max 13
_reflns_limit_l_min -13
_reflns_number_gt 1683
_reflns_number_total 1806
_reflns_threshold_expression I>=2u(I)
_cod_data_source_file um5050sup1.cif
_cod_data_source_block HMTX20
_cod_original_sg_symbol_Hall ' P 2yb'
_cod_database_code 2108884
_shelx_shelxl_version_number 2017/1
_olex2_refinement_description
;
1. Fixed Uiso
 At 1.2 times of:
  All C(H) groups, All C(H,H) groups, All N(H) groups, All N(H,H,H) groups
;
_olex2_submission_special_instructions 'No special instructions were received'

loop_
_space_group_symop_id
_space_group_symop_operation_xyz
1 x,y,z
2 -x,y+1/2,-z

loop_
_atom_site_label
_atom_site_type_symbol
_atom_site_fract_x
_atom_site_fract_y
_atom_site_fract_z
_atom_site_U_iso_or_equiv
_atom_site_adp_type
_atom_site_occupancy
_atom_site_refinement_flags_posn
O2 O 0.31397(17) 0.44525(12) 1.01027(8) 0.0366(2) Uani 1.000000 .
O1 O 0.73608(15) 0.44348(13) 1.09800(7) 0.0393(2) Uani 1.000000 .
N1 N 0.8687(2) 0.63339(13) 0.87608(10) 0.0249(2) Uani 1.000000 .
H1A H 0.934(3) 0.642(2) 0.7802(17) 0.041(4) Uani 1.000000 .
H1B H 0.997(3) 0.568(2) 0.9444(18) 0.047(5) Uani 1.000000 .
H1C H 0.837(3) 0.755(2) 0.9137(17) 0.043(5) Uani 1.000000 .
N3 N 0.72208(19) 0.44672(15) 0.38771(8) 0.0321(2) Uani 1.000000 .
H3 H 0.690(3) 0.429(3) 0.2813(15) 0.052(5) Uani 1.000000 .
N2 N 0.9189(2) 0.51988(13) 0.60207(8) 0.0317(2) Uani 1.000000 .
C1 C 0.5502(2) 0.47060(14) 1.00185(9) 0.0237(2) Uani 1.000000 .
C4 C 0.7011(2) 0.41693(13) 0.61567(9) 0.0257(3) Uani 1.000000 .
C6 C 0.5775(3) 0.37123(15) 0.48334(10) 0.0314(3) Uani 1.000000 .
H6 H 0.406(3) 0.292(3) 0.4481(15) 0.065(5) Uani 1.000000 .
C2 C 0.6172(2) 0.53295(14) 0.85629(9) 0.0215(2) Uani 1.000000 .
H2 H 0.465(2) 0.6270(19) 0.8093(12) 0.032(4) Uani 1.000000 .
C5 C 0.9232(3) 0.53403(17) 0.46361(10) 0.0338(3) Uani 1.000000 .
H5 H 1.071(4) 0.608(3) 0.4137(14) 0.066(5) Uani 1.000000 .
C3 C 0.6341(3) 0.36806(14) 0.75968(10) 0.0298(3) Uani 1.000000 .
H3A H 0.774(4) 0.275(2) 0.8164(17) 0.069(6) Uani 1.000000 .
H3B H 0.447(4) 0.298(3) 0.7443(17) 0.075(6) Uani 1.000000 .

loop_
_atom_site_aniso_label
_atom_site_aniso_U_11
_atom_site_aniso_U_22
_atom_site_aniso_U_33
_atom_site_aniso_U_12
_atom_site_aniso_U_13
_atom_site_aniso_U_23
O2 0.0264(5) 0.0449(5) 0.0406(4) 0.0005(4) 0.0121(3) 0.0173(4)
O1 0.0312(5) 0.0676(5) 0.0193(3) 0.0019(5) 0.0046(3) 0.0101(4)
N1 0.0284(6) 0.0258(5) 0.0208(4) -0.0035(4) 0.0045(4) -0.0011(4)
H1A 0.040(13) 0.053(12) 0.034(9) -0.006(9) 0.016(8) 0.011(9)
H1B 0.031(12) 0.045(11) 0.060(11) -0.007(9) -0.017(9) 0.014(9)
H1C 0.054(13) 0.031(10) 0.048(11) 0.021(9) 0.017(9) -0.009(8)
N3 0.0415(6) 0.0374(5) 0.0179(3) 0.0017(5) 0.0061(3) 0.0004(4)
H3 0.094(14) 0.046(11) 0.017(7) 0.015(12) 0.008(8) 0.013(8)
N2 0.0340(6) 0.0397(5) 0.0222(4) -0.0090(4) 0.0063(4) -0.0016(4)
C1 0.0257(7) 0.0271(5) 0.0192(4) 0.0027(4) 0.0069(4) 0.0027(3)
C4 0.0348(7) 0.0253(5) 0.0178(4) -0.0035(4) 0.0067(4) -0.0015(3)
C6 0.0399(9) 0.0337(6) 0.0205(4) -0.0049(5) 0.0040(5) -0.0044(4)
H6 0.073(13) 0.080(13) 0.037(10) -0.032(11) -0.011(8) -0.008(9)
C2 0.0233(6) 0.0246(4) 0.0169(4) -0.0001(4) 0.0043(4) 0.0026(3)
H2 0.024(8) 0.028(8) 0.043(8) 0.006(6) -0.002(6) 0.024(7)
C5 0.0388(9) 0.0416(6) 0.0235(5) -0.0042(6) 0.0129(5) 0.0023(4)
H5 0.078(14) 0.090(16) 0.036(9) -0.008(12) 0.028(8) -0.006(10)
C3 0.0463(9) 0.0243(5) 0.0200(4) -0.0084(5) 0.0088(4) -0.0014(4)
H3A 0.127(19) 0.041(11) 0.041(10) 0.026(12) 0.020(11) 0.015(8)
H3B 0.080(16) 0.098(15) 0.048(11) -0.066(13) 0.015(9) -0.011(11)

loop_
_atom_type_symbol
_atom_type_scat_dispersion_real
_atom_type_scat_dispersion_imag
_atom_type_scat_source
_atom_type_scat_dispersion_source
H 0.00000 0.00000 'NoSpherA2: Chem.Sci. 2021, DOI:10.1039/D0SC05526C' custom
C 0.00211 0.00161 'NoSpherA2: Chem.Sci. 2021, DOI:10.1039/D0SC05526C' custom
O 0.00792 0.00611 'NoSpherA2: Chem.Sci. 2021, DOI:10.1039/D0SC05526C' custom
N 0.00411 0.00331 'NoSpherA2: Chem.Sci. 2021, DOI:10.1039/D0SC05526C' custom

loop_
_geom_angle_atom_site_label_1
_geom_angle_atom_site_label_2
_geom_angle_atom_site_label_3
_geom_angle
_geom_angle_site_symmetry_1
_geom_angle_site_symmetry_3
_geom_angle_publ_flag
H1B N1 H1A 110.0(14) . . ?
H1C N1 H1A 110.9(14) . . ?
H1C N1 H1B 109.8(13) . . ?
C2 N1 H1A 108.4(9) . . ?
C2 N1 H1B 109.5(10) . . ?
C2 N1 H1C 108.1(10) . . ?
C6 N3 H3 125.5(11) . . ?
C5 N3 H3 127.1(11) . . ?
C5 N3 C6 107.15(9) . . ?
C5 N2 C4 105.42(9) . . ?
O1 C1 O2 126.19(10) . . ?
C2 C1 O2 116.66(8) . . ?
C2 C1 O1 117.08(11) . . ?
C6 C4 N2 109.39(9) . . ?
C3 C4 N2 121.02(9) . . ?
C3 C4 C6 129.58(11) . . ?
C4 C6 N3 106.12(11) . . ?
H6 C6 N3 121.2(8) . . ?
H6 C6 C4 132.7(8) . . ?
C1 C2 N1 109.93(8) . . ?
H2 C2 N1 107.5(7) . . ?
H2 C2 C1 108.3(7) . . ?
C3 C2 N1 110.38(9) . . ?
C3 C2 C1 109.68(8) . . ?
C3 C2 H2 111.0(7) . . ?
N2 C5 N3 111.92(11) . . ?
H5 C5 N3 122.8(8) . . ?
H5 C5 N2 125.3(8) . . ?
C2 C3 C4 113.12(8) . . ?
H3A C3 C4 112.2(10) . . ?
H3A C3 C2 107.4(9) . . ?
H3B C3 C4 108.0(8) . . ?
H3B C3 C2 109.3(11) . . ?
H3B C3 H3A 106.5(17) . . ?

loop_
_geom_bond_atom_site_label_1
_geom_bond_atom_site_label_2
_geom_bond_distance
_geom_bond_site_symmetry_2
_geom_bond_publ_flag
O2 C1 1.2529(14) . ?
O1 C1 1.2461(12) . ?
N1 H1A 1.018(16) . ?
N1 H1B 0.988(16) . ?
N1 H1C 0.988(16) . ?
N1 C2 1.4896(14) . ?
N3 H3 1.010(14) . ?
N3 C6 1.3759(15) . ?
N3 C5 1.3455(16) . ?
N2 C4 1.3833(14) . ?
N2 C5 1.3224(13) . ?
C1 C2 1.5433(13) . ?
C4 C6 1.3695(13) . ?
C4 C3 1.5026(13) . ?
C6 H6 1.076(16) . ?
C2 H2 1.098(12) . ?
C2 C3 1.5366(14) . ?
C5 H5 1.103(18) . ?
C3 H3A 1.089(17) . ?
C3 H3B 1.090(17) . ?

loop_
_geom_torsion_atom_site_label_1
_geom_torsion_atom_site_label_2
_geom_torsion_atom_site_label_3
_geom_torsion_atom_site_label_4
_geom_torsion
_geom_torsion_site_symmetry_1
_geom_torsion_site_symmetry_2
_geom_torsion_site_symmetry_3
_geom_torsion_site_symmetry_4
_geom_torsion_publ_flag
C5 N2 C4 C3 178.65(10) . . . . ?
C6 N3 C5 N2 0.12(15) . . . . ?
O1 C1 C2 C3 93.59(12) . . . . ?
N1 C2 C3 C4 -58.25(13) . . . . ?
C2 C3 C4 C6 -127.85(13) . . . . ?
H1A N1 C2 C1 164.3(9) . . . . ?
H1B N1 C2 C1 44.4(10) . . . . ?
H1C N1 C2 C1 -75.2(10) . . . . ?
C4 N2 C5 H5 179.8(14) . . . . ?
H3 N3 C5 H5 6(2) . . . . ?
H3 N3 C6 H6 -4.2(19) . . . . ?
C5 N2 C4 C6 -0.12(13) . . . . ?
C5 N3 C6 C4 -0.19(14) . . . . ?
O2 C1 C2 N1 154.78(9) . . . . ?
C1 C2 C3 C4 -179.51(10) . . . . ?
N2 C4 C6 N3 0.19(13) . . . . ?
H1A N1 C2 C3 43.2(9) . . . . ?
H1B N1 C2 C3 -76.7(10) . . . . ?
H1C N1 C2 C3 163.7(10) . . . . ?
C6 N3 C5 H5 -179.7(13) . . . . ?
C5 N3 C6 H6 -179.1(13) . . . . ?
O1 C1 C2 H2 -145.1(7) . . . . ?
C4 N2 C5 N3 0.00(14) . . . . ?
O1 C1 C2 N1 -27.95(13) . . . . ?
O2 C1 C2 C3 -83.69(12) . . . . ?
C2 C3 C4 N2 53.66(15) . . . . ?
C3 C4 C6 N3 -178.44(11) . . . . ?
H1A N1 C2 H2 -78.1(11) . . . . ?
H1B N1 C2 H2 162.1(12) . . . . ?
H1C N1 C2 H2 42.4(12) . . . . ?
H3 N3 C5 N2 -174.7(15) . . . . ?
H3 N3 C6 C4 174.7(14) . . . . ?
O2 C1 C2 H2 37.6(7) . . . . ?
N1 C2 C3 H3A 66.2(11) . . . . ?
C1 C2 C3 H3B 60.1(10) . . . . ?
H2 C2 C3 H3B -59.5(12) . . . . ?
H3B C3 C4 N2 174.9(12) . . . . ?
C3 C4 C6 H6 0.3(15) . . . . ?
N1 C2 C3 H3B -178.7(10) . . . . ?
H2 C2 C3 C4 60.9(7) . . . . ?
H3A C3 C4 N2 -68.0(10) . . . . ?
H3B C3 C4 C6 -6.6(12) . . . . ?
C1 C2 C3 H3A -55.1(11) . . . . ?
H2 C2 C3 H3A -174.7(12) . . . . ?
H3A C3 C4 C6 110.5(10) . . . . ?
N2 C4 C6 H6 179.0(15) . . . . ?

_cod_database_fobs_code 2108884
